data_7232818
loop_
_publ_author_name
'Cui, Lian-sheng'
'Meng, Xiang-min'
'Li, Yong-gang'
'Huang, Ke-rui'
'Li, Yuan-cheng'
'Long, Jin-qiao'
'Yao, Peng-fei'

_publ_section_title
;
 Syntheses, structural diversity, and photocatalytic-degradation
 properties for methylene blue of Co(ii) and Ni(ii) MOFs based on
 terephthalic acid and different imidazole bridging ligands
;
_journal_issue 25
_journal_name_full CrystEngComm
_journal_page_first 3798
_journal_paper_doi 10.1039/C9CE00433E
_journal_volume 21
_journal_year 2019
_chemical_formula_sum 'C54 H38 Co4 N12 O14'
_chemical_formula_weight 1314.68
_space_group_IT_number 15
_space_group_name_Hall '-C 2yc'
_space_group_name_H-M_alt 'C 1 2/c 1'
_symmetry_cell_setting monoclinic
_symmetry_space_group_name_Hall '-C 2yc'
_symmetry_space_group_name_H-M 'C 1 2/c 1'
_atom_sites_solution_hydrogens geom
_atom_sites_solution_primary direct
_atom_sites_solution_secondary difmap
_audit_creation_method SHELXL-97
_audit_update_record
;
2018-03-20 deposited with the CCDC.    2019-05-22 downloaded from the CCDC.
;
_cell_angle_alpha 90.00
_cell_angle_beta 96.875(7)
_cell_angle_gamma 90.00
_cell_formula_units_Z 4
_cell_length_a 21.3071(14)
_cell_length_b 17.9878(10)
_cell_length_c 19.0880(11)
_cell_measurement_reflns_used 39529
_cell_measurement_temperature 293(2)
_cell_measurement_theta_max 27.525
_cell_measurement_theta_min 3.055
_cell_volume 7263.2(8)
_computing_cell_refinement 'Bruker FRAMBO'
_computing_data_collection 'Bruker FRAMBO'
_computing_data_reduction 'Bruker SAINT'
_computing_molecular_graphics 'Bruker SHELXTL'
_computing_publication_material 'Bruker SHELXTL'
_computing_structure_refinement 'SHELXL-97 (Sheldrick, 1997)'
_computing_structure_solution 'SHELXS-97 (Sheldrick, 1990)'
_diffrn_ambient_temperature 293(2)
_diffrn_measured_fraction_theta_full 0.998
_diffrn_measured_fraction_theta_max 0.998
_diffrn_measurement_device_type 'multiwire proportional'
_diffrn_measurement_method 'phi and omega scans'
_diffrn_radiation_monochromator graphite
_diffrn_radiation_source 'fine-focus sealed tube'
_diffrn_radiation_type MoK\a
_diffrn_radiation_wavelength 0.71073
_diffrn_reflns_av_R_equivalents 0.0942
_diffrn_reflns_av_sigmaI/netI 0.0585
_diffrn_reflns_limit_h_max 25
_diffrn_reflns_limit_h_min -25
_diffrn_reflns_limit_k_max 21
_diffrn_reflns_limit_k_min -21
_diffrn_reflns_limit_l_max 23
_diffrn_reflns_limit_l_min -22
_diffrn_reflns_number 47923
_diffrn_reflns_theta_full 25.50
_diffrn_reflns_theta_max 25.50
_diffrn_reflns_theta_min 3.05
_exptl_absorpt_coefficient_mu 0.957
_exptl_absorpt_correction_T_max 0.7959
_exptl_absorpt_correction_T_min 0.7623
_exptl_absorpt_correction_type multi-scan
_exptl_absorpt_process_details sadabs
_exptl_crystal_colour purple
_exptl_crystal_density_diffrn 1.202
_exptl_crystal_density_method 'not measured'
_exptl_crystal_description block
_exptl_crystal_F_000 2664
_exptl_crystal_size_max 0.30
_exptl_crystal_size_mid 0.27
_exptl_crystal_size_min 0.25
_platon_squeeze_details
;
;
_refine_diff_density_max 0.723
_refine_diff_density_min -0.580
_refine_diff_density_rms 0.087
_refine_ls_extinction_method none
_refine_ls_goodness_of_fit_ref 1.031
_refine_ls_hydrogen_treatment mixed
_refine_ls_matrix_type full
_refine_ls_number_parameters 420
_refine_ls_number_reflns 6751
_refine_ls_number_restraints 263
_refine_ls_restrained_S_all 1.065
_refine_ls_R_factor_all 0.0825
_refine_ls_R_factor_gt 0.0558
_refine_ls_shift/su_max 0.001
_refine_ls_shift/su_mean 0.000
_refine_ls_structure_factor_coef Fsqd
_refine_ls_weighting_details 'calc w=1/[\s^2^(Fo^2^)+(0.0860P)^2^+7.1091P] where P=(Fo^2^+2Fc^2^)/3'
_refine_ls_weighting_scheme calc
_refine_ls_wR_factor_gt 0.1386
_refine_ls_wR_factor_ref 0.1487
_reflns_number_gt 5051
_reflns_number_total 6751
_reflns_threshold_expression >2sigma(I)
_cod_data_source_file c9ce00433e2.cif
_cod_data_source_block 5
_cod_depositor_comments
;
The following automatic conversions were performed:

'_symmetry_cell_setting' value 'Monoclinic' changed to 'monoclinic'
according to
/home/data/users/saulius/crontab/automatic-downloads/rss-feeds/RSC/lib/dictionaries/cif_core.dic
dictionary named 'cif_core.dic' version 2.4.2 from 2011-04-26.

Automatic conversion script
Id: cif_fix_values 4973 2017-02-22 13:04:09Z antanas 

 Adding full bibliography for 7232814--7232819.cif.
;
_cod_original_sg_symbol_H-M C2/c
_cod_database_code 7232818

loop_
_symmetry_equiv_pos_as_xyz
'x, y, z'
'-x, y, -z+1/2'
'x+1/2, y+1/2, z'
'-x+1/2, y+1/2, -z+1/2'
'-x, -y, -z'
'x, -y, z-1/2'
'-x+1/2, -y+1/2, -z'
'x+1/2, -y+1/2, z-1/2'

loop_
_atom_site_label
_atom_site_type_symbol
_atom_site_fract_x
_atom_site_fract_y
_atom_site_fract_z
_atom_site_U_iso_or_equiv
_atom_site_adp_type
_atom_site_occupancy
_atom_site_symmetry_multiplicity
_atom_site_calc_flag
_atom_site_refinement_flags
_atom_site_disorder_assembly
_atom_site_disorder_group
Co1 Co 0.60394(2) 0.40048(3) 0.27249(3) 0.01916(16) Uani 1 1 d . . .
Co2 Co 0.51435(3) 0.28061(3) 0.32868(3) 0.02191(16) Uani 1 1 d . . .
N1 N 0.38105(18) 0.2247(2) 0.46748(18) 0.0336(9) Uani 1 1 d . . .
N2 N 0.45893(18) 0.2663(2) 0.41272(19) 0.0324(9) Uani 1 1 d . . .
N3 N 0.19184(18) 0.0888(2) 0.37705(19) 0.0317(9) Uani 1 1 d . . .
N4 N 0.13785(17) 0.0044(2) 0.31189(18) 0.0285(8) Uani 1 1 d . . .
N5 N 0.68279(18) 0.3837(2) 0.21521(19) 0.0330(9) Uani 1 1 d . . .
N6 N 0.73917(18) 0.3654(2) 0.12753(18) 0.0335(9) Uani 1 1 d . . .
O1 O 0.59515(14) 0.26510(18) 0.39702(16) 0.0351(8) Uani 1 1 d . . .
O2 O 0.65840(14) 0.35194(17) 0.35846(15) 0.0295(7) Uani 1 1 d . . .
O3 O 0.52919(13) 0.40000(15) 0.34141(14) 0.0231(6) Uani 1 1 d . . .
O4 O 0.43764(14) 0.45970(17) 0.31723(14) 0.0299(7) Uani 1 1 d . . .
O5 O 0.50745(19) 0.16517(18) 0.30946(19) 0.0490(9) Uani 1 1 d DU A .
O6 O 0.4554(8) -0.2189(7) 0.2917(7) 0.130(4) Uani 0.50 1 d PDU . .
O7 O 0.4210(4) -0.2150(4) 0.1825(4) 0.0543(19) Uani 0.50 1 d PDU . .
O9 O 0.56415(13) 0.30075(16) 0.24303(14) 0.0230(6) Uani 1 1 d . . .
H9A H 0.5923 0.2678 0.2402 0.028 Uiso 1 1 d R . .
C1 C 0.3246(2) 0.1870(3) 0.4784(2) 0.0291(10) Uani 1 1 d . . .
C2 C 0.2850(2) 0.1585(3) 0.4218(2) 0.0325(11) Uani 1 1 d . . .
H2 H 0.2945 0.1650 0.3758 0.039 Uiso 1 1 calc R . .
C3 C 0.2319(2) 0.1207(2) 0.4347(2) 0.0310(10) Uani 1 1 d . . .
C4 C 0.2158(2) 0.1110(3) 0.5020(2) 0.0343(11) Uani 1 1 d . . .
H4 H 0.1797 0.0848 0.5099 0.041 Uiso 1 1 calc R . .
C5 C 0.2550(2) 0.1414(3) 0.5571(2) 0.0302(10) Uani 1 1 d . . .
C6 C 0.3098(2) 0.1786(3) 0.5463(2) 0.0306(10) Uani 1 1 d . . .
H6 H 0.3363 0.1978 0.5843 0.037 Uiso 1 1 calc R . .
C7 C 0.4070(2) 0.2283(3) 0.4061(2) 0.0343(11) Uani 1 1 d . . .
H7 H 0.3896 0.2061 0.3643 0.041 Uiso 1 1 calc R . .
C8 C 0.4689(3) 0.2869(3) 0.4820(3) 0.0548(16) Uani 1 1 d . . .
H8 H 0.5036 0.3137 0.5026 0.066 Uiso 1 1 calc R . .
C9 C 0.4218(3) 0.2629(4) 0.5154(3) 0.066(2) Uani 1 1 d . . .
H9 H 0.4173 0.2706 0.5627 0.079 Uiso 1 1 calc R . .
C10 C 0.1751(2) 0.0171(3) 0.3692(2) 0.0341(11) Uani 1 1 d . . .
H10 H 0.1890 -0.0197 0.4016 0.041 Uiso 1 1 calc R . .
C11 C 0.1299(4) 0.0720(4) 0.2805(4) 0.090(3) Uani 1 1 d U . .
H11 H 0.1043 0.0816 0.2386 0.108 Uiso 1 1 calc R . .
C12 C 0.1651(4) 0.1236(4) 0.3198(4) 0.090(3) Uani 1 1 d U . .
H12 H 0.1696 0.1735 0.3087 0.108 Uiso 1 1 calc R . .
C13 C 0.6825(2) 0.3807(3) 0.1470(2) 0.0300(10) Uani 1 1 d . . .
H13 H 0.6465 0.3884 0.1152 0.036 Uiso 1 1 calc R . .
C14 C 0.7431(3) 0.3687(4) 0.2411(3) 0.0647(18) Uani 1 1 d U . .
H14 H 0.7582 0.3664 0.2888 0.078 Uiso 1 1 calc R . .
C15 C 0.7782(3) 0.3574(4) 0.1883(3) 0.0678(19) Uani 1 1 d U . .
H15 H 0.8211 0.3463 0.1926 0.081 Uiso 1 1 calc R . .
C16 C 0.64664(19) 0.2994(2) 0.3983(2) 0.0251(9) Uani 1 1 d . . .
C17 C 0.7004(2) 0.2738(3) 0.4511(2) 0.0307(10) Uani 1 1 d . . .
C18 C 0.6923(2) 0.2165(3) 0.4962(3) 0.0528(16) Uani 1 1 d . . .
H18 H 0.6532 0.1932 0.4943 0.063 Uiso 1 1 calc R . .
C19 C 0.7581(2) 0.3075(3) 0.4553(3) 0.0516(15) Uani 1 1 d . . .
H19 H 0.7643 0.3468 0.4253 0.062 Uiso 1 1 calc R . .
C20 C 0.48641(19) 0.4434(2) 0.35696(19) 0.0213(9) Uani 1 1 d . . .
C21 C 0.49412(19) 0.4747(2) 0.4310(2) 0.0228(9) Uani 1 1 d . . .
C22 C 0.4459(2) 0.5150(3) 0.4548(2) 0.0296(10) Uani 1 1 d . . .
H22 H 0.4094 0.5254 0.4247 0.036 Uiso 1 1 calc R . .
C23 C 0.4522(2) 0.5400(3) 0.5239(2) 0.0304(10) Uani 1 1 d . . .
H23 H 0.4196 0.5671 0.5400 0.036 Uiso 1 1 calc R . .
C24 C 0.5000 0.1336(4) 0.2500 0.0638(19) Uani 1 2 d SDU . .
C25 C 0.4429(8) -0.1832(6) 0.2351(6) 0.090(3) Uani 0.50 1 d PDU . .
C26 C 0.4815(7) 0.0523(5) 0.2419(6) 0.075(2) Uani 0.50 1 d PDU A -1
C27 C 0.4569(8) 0.0176(6) 0.1797(6) 0.084(2) Uani 0.50 1 d PDU A -1
H27 H 0.4464 0.0460 0.1394 0.100 Uiso 0.50 1 calc PR A -1
C28 C 0.4478(8) -0.0585(6) 0.1767(6) 0.089(2) Uani 0.50 1 d PDU A -1
H28 H 0.4384 -0.0820 0.1333 0.107 Uiso 0.50 1 calc PR A -1
C29 C 0.4526(8) -0.0994(5) 0.2381(6) 0.088(2) Uani 0.50 1 d PDU A -1
C30 C 0.4817(8) -0.0671(6) 0.2992(6) 0.089(2) Uani 0.50 1 d PDU A -1
H30 H 0.4940 -0.0964 0.3387 0.107 Uiso 0.50 1 calc PR A -1
C31 C 0.4926(8) 0.0089(6) 0.3018(6) 0.085(2) Uani 0.50 1 d PDU A -1
H31 H 0.5077 0.0310 0.3445 0.102 Uiso 0.50 1 calc PR A -1

loop_
_atom_site_aniso_label
_atom_site_aniso_U_11
_atom_site_aniso_U_22
_atom_site_aniso_U_33
_atom_site_aniso_U_23
_atom_site_aniso_U_13
_atom_site_aniso_U_12
Co1 0.0155(3) 0.0270(3) 0.0143(3) 0.0011(2) -0.00112(19) -0.0019(2)
Co2 0.0155(3) 0.0298(3) 0.0195(3) 0.0052(2) -0.0019(2) -0.0017(2)
N1 0.032(2) 0.047(2) 0.0233(18) -0.0031(17) 0.0065(16) -0.0184(18)
N2 0.025(2) 0.045(2) 0.0259(19) 0.0047(17) 0.0009(15) -0.0115(18)
N3 0.034(2) 0.035(2) 0.0254(19) -0.0020(17) 0.0000(16) -0.0108(17)
N4 0.031(2) 0.0305(19) 0.0234(18) 0.0022(16) -0.0005(15) -0.0076(16)
N5 0.027(2) 0.049(2) 0.0229(18) 0.0005(17) 0.0038(16) 0.0021(17)
N6 0.025(2) 0.052(2) 0.0241(19) 0.0027(18) 0.0083(16) 0.0138(18)
O1 0.0201(16) 0.0484(19) 0.0336(17) 0.0205(15) -0.0102(13) -0.0062(14)
O2 0.0234(16) 0.0376(18) 0.0256(15) 0.0119(14) -0.0048(12) -0.0005(13)
O3 0.0184(15) 0.0320(15) 0.0195(13) -0.0051(12) 0.0050(11) -0.0009(12)
O4 0.0280(17) 0.0384(17) 0.0218(15) -0.0054(13) -0.0034(13) 0.0045(14)
O5 0.060(2) 0.0303(18) 0.056(2) 0.0080(16) 0.0039(19) -0.0014(16)
O6 0.167(8) 0.090(7) 0.127(7) 0.006(6) -0.003(7) -0.013(7)
O7 0.064(5) 0.048(4) 0.045(4) -0.016(3) -0.017(4) 0.009(4)
O9 0.0146(14) 0.0298(15) 0.0240(14) -0.0042(12) 0.0002(11) 0.0036(12)
C1 0.024(2) 0.036(2) 0.029(2) -0.002(2) 0.0079(18) -0.0116(19)
C2 0.039(3) 0.038(3) 0.021(2) -0.004(2) 0.0083(19) -0.013(2)
C3 0.035(3) 0.033(2) 0.025(2) -0.0038(19) 0.0027(19) -0.013(2)
C4 0.034(3) 0.038(3) 0.032(2) 0.000(2) 0.009(2) -0.017(2)
C5 0.031(3) 0.037(2) 0.024(2) -0.003(2) 0.0073(19) -0.007(2)
C6 0.025(2) 0.042(3) 0.024(2) -0.004(2) 0.0046(18) -0.011(2)
C7 0.026(2) 0.053(3) 0.025(2) 0.004(2) 0.0054(18) -0.012(2)
C8 0.053(4) 0.081(4) 0.031(3) -0.006(3) 0.006(2) -0.045(3)
C9 0.063(4) 0.107(5) 0.031(3) -0.020(3) 0.018(3) -0.053(4)
C10 0.039(3) 0.035(3) 0.027(2) 0.003(2) -0.006(2) -0.011(2)
C11 0.136(6) 0.048(3) 0.070(4) 0.007(3) -0.060(4) -0.021(4)
C12 0.142(6) 0.044(3) 0.069(4) 0.012(3) -0.043(4) -0.031(4)
C13 0.023(2) 0.042(3) 0.025(2) 0.001(2) 0.0053(18) 0.0084(19)
C14 0.033(3) 0.130(5) 0.032(3) -0.003(3) 0.006(2) 0.016(3)
C15 0.031(3) 0.139(6) 0.034(3) 0.002(3) 0.005(2) 0.027(3)
C16 0.019(2) 0.033(2) 0.021(2) 0.0047(19) -0.0046(17) -0.0004(18)
C17 0.023(2) 0.043(3) 0.024(2) 0.007(2) -0.0066(17) 0.002(2)
C18 0.027(3) 0.069(4) 0.057(3) 0.038(3) -0.017(2) -0.015(3)
C19 0.032(3) 0.063(3) 0.054(3) 0.043(3) -0.019(2) -0.014(3)
C20 0.020(2) 0.030(2) 0.0136(18) 0.0007(17) -0.0002(16) -0.0041(18)
C21 0.020(2) 0.030(2) 0.0174(19) -0.0040(17) -0.0014(16) -0.0012(17)
C22 0.024(2) 0.041(3) 0.022(2) -0.0038(19) -0.0034(17) 0.004(2)
C23 0.027(2) 0.044(3) 0.020(2) -0.011(2) 0.0006(17) 0.008(2)
C24 0.083(4) 0.040(3) 0.070(4) 0.000 0.015(4) 0.000
C25 0.112(5) 0.061(4) 0.092(5) 0.014(4) -0.001(5) -0.002(5)
C26 0.099(5) 0.049(4) 0.075(4) 0.000(4) 0.003(4) -0.004(4)
C27 0.105(5) 0.059(4) 0.084(4) 0.000(4) 0.002(4) -0.007(4)
C28 0.112(5) 0.062(4) 0.089(5) 0.005(4) 0.000(5) -0.010(4)
C29 0.111(5) 0.061(4) 0.088(5) 0.000(4) -0.004(5) -0.008(4)
C30 0.117(5) 0.059(4) 0.088(4) 0.003(4) -0.001(4) -0.009(4)
C31 0.110(5) 0.058(4) 0.084(4) 0.004(4) 0.003(4) -0.009(4)

loop_
_atom_type_symbol
_atom_type_description
_atom_type_scat_dispersion_real
_atom_type_scat_dispersion_imag
_atom_type_scat_source
C C 0.0033 0.0016 'International Tables Vol C Tables 4.2.6.8 and 6.1.1.4'
H H 0.0000 0.0000 'International Tables Vol C Tables 4.2.6.8 and 6.1.1.4'
N N 0.0061 0.0033 'International Tables Vol C Tables 4.2.6.8 and 6.1.1.4'
O O 0.0106 0.0060 'International Tables Vol C Tables 4.2.6.8 and 6.1.1.4'
Co Co 0.3494 0.9721 'International Tables Vol C Tables 4.2.6.8 and 6.1.1.4'

loop_
_geom_angle_atom_site_label_1
_geom_angle_atom_site_label_2
_geom_angle_atom_site_label_3
_geom_angle
_geom_angle_site_symmetry_1
_geom_angle_site_symmetry_3
O9 Co1 O2 91.30(11) . .
O9 Co1 N4 173.38(12) . 3
O2 Co1 N4 87.48(13) . 3
O9 Co1 O4 95.73(11) . 2_655
O2 Co1 O4 170.51(12) . 2_655
N4 Co1 O4 86.26(12) 3 2_655
O9 Co1 N5 93.52(13) . .
O2 Co1 N5 86.90(13) . .
N4 Co1 N5 92.91(15) 3 .
O4 Co1 N5 86.30(13) 2_655 .
O9 Co1 O3 81.56(10) . .
O2 Co1 O3 84.35(11) . .
N4 Co1 O3 91.84(12) 3 .
O4 Co1 O3 102.96(11) 2_655 .
N5 Co1 O3 169.85(13) . .
O1 Co2 O9 176.70(12) . 2_655
O1 Co2 O9 93.16(11) . .
O9 Co2 O9 84.12(11) 2_655 .
O1 Co2 O5 90.71(14) . .
O9 Co2 O5 91.34(13) 2_655 .
O9 Co2 O5 93.79(13) . .
O1 Co2 N2 90.19(13) . .
O9 Co2 N2 92.44(13) 2_655 .
O9 Co2 N2 175.76(13) . .
O5 Co2 N2 88.76(15) . .
O1 Co2 O3 87.91(12) . .
O9 Co2 O3 89.78(11) 2_655 .
O9 Co2 O3 80.53(10) . .
O5 Co2 O3 174.07(13) . .
N2 Co2 O3 97.01(13) . .
O1 Co2 Co2 133.91(10) . 2_655
O9 Co2 Co2 44.11(7) 2_655 2_655
O9 Co2 Co2 43.52(7) . 2_655
O5 Co2 Co2 79.86(10) . 2_655
N2 Co2 Co2 133.99(10) . 2_655
O3 Co2 Co2 96.97(7) . 2_655
C7 N1 C9 105.2(4) . .
C7 N1 C1 126.3(4) . .
C9 N1 C1 128.6(4) . .
C7 N2 C8 105.6(4) . .
C7 N2 Co2 122.6(3) . .
C8 N2 Co2 131.6(3) . .
C12 N3 C10 106.2(4) . .
C12 N3 C3 127.0(4) . .
C10 N3 C3 126.7(4) . .
C10 N4 C11 104.3(4) . .
C10 N4 Co1 127.4(3) . 3_445
C11 N4 Co1 128.1(3) . 3_445
C13 N5 C14 104.4(4) . .
C13 N5 Co1 127.5(3) . .
C14 N5 Co1 128.0(3) . .
C13 N6 C15 105.5(4) . .
C13 N6 C5 127.1(4) . 8
C15 N6 C5 127.4(4) . 8
C16 O1 Co2 127.6(3) . .
C16 O2 Co1 131.2(3) . .
C20 O3 Co2 122.4(2) . .
C20 O3 Co1 137.6(3) . .
Co2 O3 Co1 92.48(10) . .
C20 O4 Co1 127.7(3) . 2_655
C24 O5 Co2 126.7(4) . .
Co1 O9 Co2 128.05(14) . 2_655
Co1 O9 Co2 99.84(11) . .
Co2 O9 Co2 92.37(11) 2_655 .
Co1 O9 H9A 111.0 . .
Co2 O9 H9A 111.0 2_655 .
Co2 O9 H9A 111.0 . .
C6 C1 C2 120.5(4) . .
C6 C1 N1 118.9(4) . .
C2 C1 N1 120.6(4) . .
C3 C2 C1 118.8(4) . .
C3 C2 H2 120.6 . .
C1 C2 H2 120.6 . .
C2 C3 C4 122.2(4) . .
C2 C3 N3 119.4(4) . .
C4 C3 N3 118.3(4) . .
C5 C4 C3 117.8(4) . .
C5 C4 H4 121.1 . .
C3 C4 H4 121.1 . .
C4 C5 C6 121.6(4) . .
C4 C5 N6 119.6(4) . 8_456
C6 C5 N6 118.7(4) . 8_456
C1 C6 C5 119.0(4) . .
C1 C6 H6 120.5 . .
C5 C6 H6 120.5 . .
N2 C7 N1 112.0(4) . .
N2 C7 H7 124.0 . .
N1 C7 H7 124.0 . .
C9 C8 N2 109.8(5) . .
C9 C8 H8 125.1 . .
N2 C8 H8 125.1 . .
C8 C9 N1 107.3(4) . .
C8 C9 H9 126.3 . .
N1 C9 H9 126.3 . .
N4 C10 N3 113.1(4) . .
N4 C10 H10 123.4 . .
N3 C10 H10 123.4 . .
N4 C11 C12 109.7(5) . .
N4 C11 H11 125.2 . .
C12 C11 H11 125.2 . .
N3 C12 C11 106.6(5) . .
N3 C12 H12 126.7 . .
C11 C12 H12 126.7 . .
N5 C13 N6 113.0(4) . .
N5 C13 H13 123.5 . .
N6 C13 H13 123.5 . .
C15 C14 N5 110.4(5) . .
C15 C14 H14 124.8 . .
N5 C14 H14 124.8 . .
C14 C15 N6 106.7(5) . .
C14 C15 H15 126.7 . .
N6 C15 H15 126.7 . .
O1 C16 O2 126.5(4) . .
O1 C16 C17 117.1(4) . .
O2 C16 C17 116.4(4) . .
C19 C17 C18 118.5(4) . .
C19 C17 C16 120.8(4) . .
C18 C17 C16 120.6(4) . .
C17 C18 C19 120.8(5) . 7_656
C17 C18 H18 119.6 . .
C19 C18 H18 119.6 7_656 .
C17 C19 C18 120.7(5) . 7_656
C17 C19 H19 119.7 . .
C18 C19 H19 119.7 7_656 .
O4 C20 O3 125.2(4) . .
O4 C20 C21 118.1(4) . .
O3 C20 C21 116.7(3) . .
C23 C21 C22 119.5(4) 5_666 .
C23 C21 C20 120.2(4) 5_666 .
C22 C21 C20 120.2(4) . .
C21 C22 C23 119.6(4) . .
C21 C22 H22 120.2 . .
C23 C22 H22 120.2 . .
C21 C23 C22 120.9(4) 5_666 .
C21 C23 H23 119.5 5_666 .
C22 C23 H23 119.5 . .
O5 C24 O5 126.5(7) . 2_655
O5 C24 C26 121.9(6) . .
O5 C24 C26 109.8(5) 2_655 .
O5 C24 C26 109.8(5) . 2_655
O5 C24 C26 121.9(6) 2_655 2_655
C26 C24 C26 31.1(11) . 2_655
O7 C25 O6 119.7(11) . .
O7 C25 C29 122.8(10) . .
O6 C25 C29 117.4(10) . .
C31 C26 C27 117.6(8) . .
C31 C26 C24 116.3(8) . .
C27 C26 C24 126.1(9) . .
C28 C27 C26 121.3(9) . .
C28 C27 H27 119.4 . .
C26 C27 H27 119.4 . .
C29 C28 C27 119.8(10) . .
C29 C28 H28 120.1 . .
C27 C28 H28 120.1 . .
C28 C29 C30 118.3(9) . .
C28 C29 C25 120.0(10) . .
C30 C29 C25 119.6(9) . .
C29 C30 C31 120.0(10) . .
C29 C30 H30 120.0 . .
C31 C30 H30 120.0 . .
C26 C31 C30 121.1(9) . .
C26 C31 H31 119.4 . .
C30 C31 H31 119.4 . .

loop_
_geom_bond_atom_site_label_1
_geom_bond_atom_site_label_2
_geom_bond_distance
_geom_bond_site_symmetry_2
Co1 O9 2.034(3) .
Co1 O2 2.085(3) .
Co1 N4 2.110(4) 3
Co1 O4 2.119(3) 2_655
Co1 N5 2.133(4) .
Co1 O3 2.184(3) .
Co2 O1 2.051(3) .
Co2 O9 2.063(3) 2_655
Co2 O9 2.085(3) .
Co2 O5 2.111(3) .
Co2 N2 2.119(4) .
Co2 O3 2.180(3) .
Co2 Co2 2.9927(10) 2_655
N1 C7 1.355(5) .
N1 C9 1.368(6) .
N1 C1 1.419(5) .
N2 C7 1.293(6) .
N2 C8 1.365(6) .
N3 C12 1.327(7) .
N3 C10 1.342(6) .
N3 C3 1.429(5) .
N4 C10 1.292(5) .
N4 C11 1.357(7) .
N4 Co1 2.110(4) 3_445
N5 C13 1.302(5) .
N5 C14 1.347(7) .
N6 C13 1.333(5) .
N6 C15 1.351(6) .
N6 C5 1.429(5) 8
O1 C16 1.256(5) .
O2 C16 1.257(5) .
O3 C20 1.262(5) .
O4 C20 1.246(5) .
O4 Co1 2.119(3) 2_655
O5 C24 1.262(4) .
O6 C25 1.257(9) .
O7 C25 1.201(9) .
O9 Co2 2.063(3) 2_655
O9 H9A 0.8500 .
C1 C6 1.377(6) .
C1 C2 1.387(6) .
C2 C3 1.369(6) .
C2 H2 0.9300 .
C3 C4 1.380(6) .
C4 C5 1.376(6) .
C4 H4 0.9300 .
C5 C6 1.383(6) .
C5 N6 1.429(5) 8_456
C6 H6 0.9300 .
C7 H7 0.9300 .
C8 C9 1.324(7) .
C8 H8 0.9300 .
C9 H9 0.9300 .
C10 H10 0.9300 .
C11 C12 1.361(9) .
C11 H11 0.9300 .
C12 H12 0.9300 .
C13 H13 0.9300 .
C14 C15 1.341(7) .
C14 H14 0.9300 .
C15 H15 0.9300 .
C16 C17 1.504(6) .
C17 C19 1.365(7) .
C17 C18 1.368(7) .
C18 C19 1.387(7) 7_656
C18 H18 0.9300 .
C19 C18 1.387(7) 7_656
C19 H19 0.9300 .
C20 C21 1.512(5) .
C21 C23 1.373(6) 5_666
C21 C22 1.379(6) .
C22 C23 1.384(6) .
C22 H22 0.9300 .
C23 C21 1.373(6) 5_666
C23 H23 0.9300 .
C24 O5 1.262(4) 2_655
C24 C26 1.517(8) .
C24 C26 1.517(8) 2_655
C25 C29 1.521(9) .
C26 C31 1.382(9) .
C26 C27 1.386(9) .
C27 C28 1.383(9) .
C27 H27 0.9300 .
C28 C29 1.378(9) .
C28 H28 0.9300 .
C29 C30 1.381(9) .
C30 C31 1.388(9) .
C30 H30 0.9300 .
C31 H31 0.9300 .

loop_
_geom_torsion_atom_site_label_1
_geom_torsion_atom_site_label_2
_geom_torsion_atom_site_label_3
_geom_torsion_atom_site_label_4
_geom_torsion
_geom_torsion_site_symmetry_1
_geom_torsion_site_symmetry_4
O1 Co2 N2 C7 -138.5(4) . .
O9 Co2 N2 C7 43.5(4) 2_655 .
O9 Co2 N2 C7 79.2(18) . .
O5 Co2 N2 C7 -47.8(4) . .
O3 Co2 N2 C7 133.5(4) . .
Co2 Co2 N2 C7 26.8(5) 2_655 .
O1 Co2 N2 C8 36.2(5) . .
O9 Co2 N2 C8 -141.8(5) 2_655 .
O9 Co2 N2 C8 -106.1(17) . .
O5 Co2 N2 C8 126.9(5) . .
O3 Co2 N2 C8 -51.7(5) . .
Co2 Co2 N2 C8 -158.5(4) 2_655 .
O9 Co1 N5 C13 67.6(4) . .
O2 Co1 N5 C13 158.7(4) . .
N4 Co1 N5 C13 -114.0(4) 3 .
O4 Co1 N5 C13 -28.0(4) 2_655 .
O3 Co1 N5 C13 128.2(7) . .
O9 Co1 N5 C14 -107.3(5) . .
O2 Co1 N5 C14 -16.2(5) . .
N4 Co1 N5 C14 71.1(5) 3 .
O4 Co1 N5 C14 157.2(5) 2_655 .
O3 Co1 N5 C14 -46.7(10) . .
O9 Co2 O1 C16 3(2) 2_655 .
O9 Co2 O1 C16 37.3(4) . .
O5 Co2 O1 C16 131.1(4) . .
N2 Co2 O1 C16 -140.1(4) . .
O3 Co2 O1 C16 -43.1(4) . .
Co2 Co2 O1 C16 54.6(4) 2_655 .
O9 Co1 O2 C16 -34.8(4) . .
N4 Co1 O2 C16 138.7(4) 3 .
O4 Co1 O2 C16 -172.6(6) 2_655 .
N5 Co1 O2 C16 -128.3(4) . .
O3 Co1 O2 C16 46.6(4) . .
O1 Co2 O3 C20 -128.8(3) . .
O9 Co2 O3 C20 53.5(3) 2_655 .
O9 Co2 O3 C20 137.6(3) . .
O5 Co2 O3 C20 154.5(12) . .
N2 Co2 O3 C20 -38.9(3) . .
Co2 Co2 O3 C20 97.2(3) 2_655 .
O1 Co2 O3 Co1 76.57(12) . .
O9 Co2 O3 Co1 -101.06(11) 2_655 .
O9 Co2 O3 Co1 -16.99(10) . .
O5 Co2 O3 Co1 -0.1(13) . .
N2 Co2 O3 Co1 166.50(12) . .
Co2 Co2 O3 Co1 -57.44(9) 2_655 .
O9 Co1 O3 C20 -130.1(4) . .
O2 Co1 O3 C20 137.7(4) . .
N4 Co1 O3 C20 50.4(4) 3 .
O4 Co1 O3 C20 -36.2(4) 2_655 .
N5 Co1 O3 C20 168.3(7) . .
O9 Co1 O3 Co2 17.37(10) . .
O2 Co1 O3 Co2 -74.78(12) . .
N4 Co1 O3 Co2 -162.06(12) 3 .
O4 Co1 O3 Co2 111.35(11) 2_655 .
N5 Co1 O3 Co2 -44.2(8) . .
O1 Co2 O5 C24 -129.4(3) . .
O9 Co2 O5 C24 48.0(3) 2_655 .
O9 Co2 O5 C24 -36.2(3) . .
N2 Co2 O5 C24 140.4(3) . .
O3 Co2 O5 C24 -52.9(14) . .
Co2 Co2 O5 C24 5.2(3) 2_655 .
O2 Co1 O9 Co2 166.53(17) . 2_655
N4 Co1 O9 Co2 87.3(11) 3 2_655
O4 Co1 O9 Co2 -19.86(18) 2_655 2_655
N5 Co1 O9 Co2 -106.49(18) . 2_655
O3 Co1 O9 Co2 82.44(17) . 2_655
O2 Co1 O9 Co2 65.63(12) . .
N4 Co1 O9 Co2 -13.6(12) 3 .
O4 Co1 O9 Co2 -120.76(12) 2_655 .
N5 Co1 O9 Co2 152.61(13) . .
O3 Co1 O9 Co2 -18.46(11) . .
O1 Co2 O9 Co1 -68.81(13) . .
O9 Co2 O9 Co1 109.31(7) 2_655 .
O5 Co2 O9 Co1 -159.73(14) . .
N2 Co2 O9 Co1 73.4(17) . .
O3 Co2 O9 Co1 18.55(11) . .
Co2 Co2 O9 Co1 129.29(16) 2_655 .
O1 Co2 O9 Co2 161.90(12) . 2_655
O9 Co2 O9 Co2 -19.98(15) 2_655 2_655
O5 Co2 O9 Co2 70.98(14) . 2_655
N2 Co2 O9 Co2 -55.9(18) . 2_655
O3 Co2 O9 Co2 -110.75(12) . 2_655
C7 N1 C1 C6 169.8(5) . .
C9 N1 C1 C6 -8.1(8) . .
C7 N1 C1 C2 -9.8(7) . .
C9 N1 C1 C2 172.3(6) . .
C6 C1 C2 C3 -1.4(7) . .
N1 C1 C2 C3 178.2(4) . .
C1 C2 C3 C4 1.1(7) . .
C1 C2 C3 N3 -177.9(4) . .
C12 N3 C3 C2 -55.2(8) . .
C10 N3 C3 C2 122.8(5) . .
C12 N3 C3 C4 125.8(7) . .
C10 N3 C3 C4 -56.2(7) . .
C2 C3 C4 C5 0.5(7) . .
N3 C3 C4 C5 179.5(4) . .
C3 C4 C5 C6 -1.8(7) . .
C3 C4 C5 N6 178.2(4) . 8_456
C2 C1 C6 C5 0.1(7) . .
N1 C1 C6 C5 -179.5(4) . .
C4 C5 C6 C1 1.6(7) . .
N6 C5 C6 C1 -178.4(4) 8_456 .
C8 N2 C7 N1 1.9(6) . .
Co2 N2 C7 N1 177.8(3) . .
C9 N1 C7 N2 -1.2(6) . .
C1 N1 C7 N2 -179.4(4) . .
C7 N2 C8 C9 -1.9(7) . .
Co2 N2 C8 C9 -177.3(5) . .
N2 C8 C9 N1 1.2(8) . .
C7 N1 C9 C8 -0.1(7) . .
C1 N1 C9 C8 178.1(5) . .
C11 N4 C10 N3 0.1(7) . .
Co1 N4 C10 N3 175.3(3) 3_445 .
C12 N3 C10 N4 -2.2(7) . .
C3 N3 C10 N4 179.4(4) . .
C10 N4 C11 C12 2.0(9) . .
Co1 N4 C11 C12 -173.1(5) 3_445 .
C10 N3 C12 C11 3.3(9) . .
C3 N3 C12 C11 -178.4(6) . .
N4 C11 C12 N3 -3.4(10) . .
C14 N5 C13 N6 -0.7(6) . .
Co1 N5 C13 N6 -176.5(3) . .
C15 N6 C13 N5 0.6(6) . .
C5 N6 C13 N5 -179.6(4) 8 .
C13 N5 C14 C15 0.5(8) . .
Co1 N5 C14 C15 176.3(5) . .
N5 C14 C15 N6 -0.1(9) . .
C13 N6 C15 C14 -0.3(8) . .
C5 N6 C15 C14 180.0(5) 8 .
Co2 O1 C16 O2 2.0(7) . .
Co2 O1 C16 C17 -176.1(3) . .
Co1 O2 C16 O1 -4.2(7) . .
Co1 O2 C16 C17 173.9(3) . .
O1 C16 C17 C19 179.2(5) . .
O2 C16 C17 C19 0.9(7) . .
O1 C16 C17 C18 -1.0(7) . .
O2 C16 C17 C18 -179.3(5) . .
C19 C17 C18 C19 -0.5(10) . 7_656
C16 C17 C18 C19 179.7(5) . 7_656
C18 C17 C19 C18 0.5(10) . 7_656
C16 C17 C19 C18 -179.7(5) . 7_656
Co1 O4 C20 O3 19.8(6) 2_655 .
Co1 O4 C20 C21 -157.1(3) 2_655 .
Co2 O3 C20 O4 -69.3(5) . .
Co1 O3 C20 O4 71.2(6) . .
Co2 O3 C20 C21 107.6(3) . .
Co1 O3 C20 C21 -111.8(4) . .
O4 C20 C21 C23 -178.2(4) . 5_666
O3 C20 C21 C23 4.6(6) . 5_666
O4 C20 C21 C22 5.2(6) . .
O3 C20 C21 C22 -172.0(4) . .
C23 C21 C22 C23 -0.1(7) 5_666 .
C20 C21 C22 C23 176.5(4) . .
C21 C22 C23 C21 0.1(8) . 5_666
Co2 O5 C24 O5 -3.25(18) . 2_655
Co2 O5 C24 C26 -166.4(7) . .
Co2 O5 C24 C26 161.6(7) . 2_655
O5 C24 C26 C31 -20.0(17) . .
O5 C24 C26 C31 174.3(12) 2_655 .
C26 C24 C26 C31 54.8(16) 2_655 .
O5 C24 C26 C27 162.6(13) . .
O5 C24 C26 C27 -3.1(18) 2_655 .
C26 C24 C26 C27 -123(3) 2_655 .
C31 C26 C27 C28 -4(3) . .
C24 C26 C27 C28 173.2(15) . .
C26 C27 C28 C29 11(3) . .
C27 C28 C29 C30 -16(3) . .
C27 C28 C29 C25 -179.7(17) . .
O7 C25 C29 C28 -13(3) . .
O6 C25 C29 C28 171.5(19) . .
O7 C25 C29 C30 -176.0(18) . .
O6 C25 C29 C30 8(3) . .
C28 C29 C30 C31 14(3) . .
C25 C29 C30 C31 177.9(16) . .
C27 C26 C31 C30 2(3) . .
C24 C26 C31 C30 -175.4(14) . .
C29 C30 C31 C26 -7(3) . .

loop_
_platon_squeeze_void_nr
_platon_squeeze_void_average_x
_platon_squeeze_void_average_y
_platon_squeeze_void_average_z
_platon_squeeze_void_volume
_platon_squeeze_void_count_electrons
1 0.377 0.047 0.011 2678.9 192.4
